data_4079126
loop_
_publ_author_name
'Nikitin, Kirill'
'Bothe, Cornelia'
'M\"uller-Bunz, Helge'
'Ortin, Yannick'
'McGlinchey, Michael J.'

_publ_section_title
;
 High and Low Rotational Barriers in Metal Tricarbonyl Complexes of 2- and
 3-Indenyl Anthracenes and Triptycenes: Rational Design of Molecular
 Brakes
;
_journal_issue 17
_journal_name_full Organometallics
_journal_page_first 6183
_journal_paper_doi 10.1021/om300512z
_journal_volume 31
_journal_year 2012
_chemical_formula_moiety 'C29 H18 O3 Cr'
_chemical_formula_sum 'C29 H18 Cr O3'
_chemical_formula_weight 466.43
_chemical_name_systematic
; 
 ? 
;
_space_group_IT_number 14
_symmetry_cell_setting monoclinic
_symmetry_space_group_name_Hall '-P 2ybc'
_symmetry_space_group_name_H-M 'P 1 21/c 1'
_atom_sites_solution_hydrogens difmap
_atom_sites_solution_primary direct
_atom_sites_solution_secondary difmap
_audit_creation_method SHELXL-97
_cell_angle_alpha 90.00
_cell_angle_beta 113.353(2)
_cell_angle_gamma 90.00
_cell_formula_units_Z 4
_cell_length_a 13.6588(14)
_cell_length_b 14.8955(15)
_cell_length_c 11.3118(11)
_cell_measurement_reflns_used 4842
_cell_measurement_temperature 100(2)
_cell_measurement_theta_max 26.15
_cell_measurement_theta_min 2.39
_cell_volume 2112.9(4)
_computing_cell_refinement 'Bruker SAINT'
_computing_data_collection 'Bruker SMART'
_computing_data_reduction 'Bruker SAINT'
_computing_molecular_graphics 'Bruker SHELXTL'
_computing_publication_material 'Bruker SHELXTL'
_computing_structure_refinement 'SHELXL-97 (Sheldrick, 2008)'
_computing_structure_solution 'SHELXS-97 (Sheldrick, 2008)'
_diffrn_ambient_temperature 100(2)
_diffrn_detector_area_resol_mean 8.366
_diffrn_measured_fraction_theta_full 0.995
_diffrn_measured_fraction_theta_max 0.995
_diffrn_measurement_device_type 'CCD area detector'
_diffrn_measurement_method '\f and \w scans'
_diffrn_radiation_monochromator graphite
_diffrn_radiation_source 'sealed tube'
_diffrn_radiation_type MoK\a
_diffrn_radiation_wavelength 0.71073
_diffrn_reflns_av_R_equivalents 0.0428
_diffrn_reflns_av_sigmaI/netI 0.0345
_diffrn_reflns_limit_h_max 17
_diffrn_reflns_limit_h_min -17
_diffrn_reflns_limit_k_max 18
_diffrn_reflns_limit_k_min -18
_diffrn_reflns_limit_l_max 14
_diffrn_reflns_limit_l_min -14
_diffrn_reflns_number 18597
_diffrn_reflns_theta_full 26.58
_diffrn_reflns_theta_max 26.58
_diffrn_reflns_theta_min 2.12
_exptl_absorpt_coefficient_mu 0.572
_exptl_absorpt_correction_T_max 0.8471
_exptl_absorpt_correction_T_min 0.6352
_exptl_absorpt_correction_type multi-scan
_exptl_absorpt_process_details
; 
 SADABS v.2.10 (Bruker,2003) was used for absorption correction. 
 R(int) for selected reflections was 0.065 before and 0.037 after 
 correction. The Ratio of minimum to maximum transmission is 0.749855. 
 The \l/2 correction factor is 0.0015 
;
_exptl_crystal_colour yellow
_exptl_crystal_density_diffrn 1.466
_exptl_crystal_density_method 'not measured'
_exptl_crystal_description block
_exptl_crystal_F_000 960
_exptl_crystal_size_max 0.50
_exptl_crystal_size_mid 0.40
_exptl_crystal_size_min 0.30
_refine_diff_density_max 0.922
_refine_diff_density_min -0.465
_refine_diff_density_rms 0.117
_refine_ls_extinction_method none
_refine_ls_goodness_of_fit_ref 1.072
_refine_ls_hydrogen_treatment refall
_refine_ls_matrix_type full
_refine_ls_number_parameters 370
_refine_ls_number_reflns 4399
_refine_ls_number_restraints 18
_refine_ls_restrained_S_all 1.071
_refine_ls_R_factor_all 0.0634
_refine_ls_R_factor_gt 0.0566
_refine_ls_shift/su_max 0.001
_refine_ls_shift/su_mean 0.000
_refine_ls_structure_factor_coef Fsqd
_refine_ls_weighting_details 'calc w=1/[\s^2^(Fo^2^)+(0.0908P)^2^+2.1097P] where P=(Fo^2^+2Fc^2^)/3'
_refine_ls_weighting_scheme calc
_refine_ls_wR_factor_gt 0.1461
_refine_ls_wR_factor_ref 0.1510
_reflns_number_gt 3884
_reflns_number_total 4399
_reflns_threshold_expression I>2\s(I)
_cod_data_source_file om300512z_si_002.cif
_cod_data_source_block mjm308(28)
_cod_original_sg_symbol_H-M 'P 21/c'
_cod_original_formula_sum 'C29 H18 O3 Cr'
_cod_database_code 4079126

loop_
_symmetry_equiv_pos_as_xyz
'x, y, z'
'-x, y+1/2, -z+1/2'
'-x, -y, -z'
'x, -y-1/2, z-1/2'

loop_
_atom_site_label
_atom_site_type_symbol
_atom_site_fract_x
_atom_site_fract_y
_atom_site_fract_z
_atom_site_U_iso_or_equiv
_atom_site_adp_type
_atom_site_occupancy
_atom_site_symmetry_multiplicity
_atom_site_calc_flag
_atom_site_refinement_flags
Cr Cr 0.98069(3) 0.14876(3) 0.23381(4) 0.01696(16) Uani 1 1 d .
C1 C 0.9471(2) 0.00184(17) 0.2084(2) 0.0175(5) Uani 1 1 d D
H1 H 0.937(2) -0.0398(17) 0.263(2) 0.015(7) Uiso 1 1 d D
C2 C 1.0491(2) 0.01862(18) 0.2102(3) 0.0190(5) Uani 1 1 d D
H2 H 1.1047(18) -0.0125(18) 0.271(2) 0.013(7) Uiso 1 1 d D
C3 C 1.0622(2) 0.08182(18) 0.1259(3) 0.0186(5) Uani 1 1 d D
H3 H 1.1283(17) 0.093(2) 0.127(3) 0.019(8) Uiso 1 1 d D
C4 C 0.9734(2) 0.12541(18) 0.0357(3) 0.0175(5) Uani 1 1 d D
H4 H 0.982(3) 0.1651(18) -0.021(3) 0.021(8) Uiso 1 1 d D
C4A C 0.8720(2) 0.10763(17) 0.0340(2) 0.0162(5) Uani 1 1 d .
C5 C 0.6518(2) 0.26275(19) -0.0346(3) 0.0213(6) Uani 1 1 d D
H5 H 0.666(2) 0.2997(17) -0.090(2) 0.012(7) Uiso 1 1 d D
C6 C 0.5859(2) 0.28821(19) 0.0265(3) 0.0245(6) Uani 1 1 d D
H6 H 0.553(2) 0.3445(14) 0.005(3) 0.016(7) Uiso 1 1 d D
C7 C 0.5707(2) 0.2310(2) 0.1137(3) 0.0240(6) Uani 1 1 d D
H7 H 0.527(3) 0.248(2) 0.157(3) 0.038(10) Uiso 1 1 d D
C8 C 0.6185(2) 0.14720(19) 0.1397(3) 0.0207(6) Uani 1 1 d D
H8 H 0.610(2) 0.1082(17) 0.198(2) 0.012(7) Uiso 1 1 d D
C8A C 0.68259(19) 0.12059(18) 0.0772(2) 0.0167(5) Uani 1 1 d .
C9 C 0.73817(19) 0.02853(17) 0.0917(2) 0.0155(5) Uani 1 1 d .
C9A C 0.8575(2) 0.04706(17) 0.1215(2) 0.0154(5) Uani 1 1 d .
C10 C 0.7689(2) 0.13969(17) -0.0715(3) 0.0171(5) Uani 1 1 d D
H10 H 0.782(2) 0.1805(18) -0.130(3) 0.021(8) Uiso 1 1 d D
C10A C 0.6991(2) 0.17902(18) -0.0091(2) 0.0178(5) Uani 1 1 d .
C11 C 0.70180(19) -0.00930(17) -0.0473(2) 0.0151(5) Uani 1 1 d .
C12 C 0.71550(19) 0.05190(17) -0.1335(2) 0.0165(5) Uani 1 1 d .
C13 C 0.6887(2) 0.02954(18) -0.2611(3) 0.0189(5) Uani 1 1 d D
H13 H 0.700(2) 0.0708(17) -0.316(2) 0.015(7) Uiso 1 1 d D
C14 C 0.6498(2) -0.05604(19) -0.3031(3) 0.0215(6) Uani 1 1 d D
H14 H 0.629(2) -0.071(2) -0.3886(19) 0.020(8) Uiso 1 1 d D
C15 C 0.6411(2) -0.11858(19) -0.2175(3) 0.0215(6) Uani 1 1 d D
H15 H 0.621(2) -0.1777(13) -0.242(3) 0.017(7) Uiso 1 1 d D
C16 C 0.6677(2) -0.09551(18) -0.0886(3) 0.0181(5) Uani 1 1 d D
H16 H 0.666(2) -0.1396(16) -0.031(2) 0.014(7) Uiso 1 1 d D
C17 C 0.7118(2) -0.02813(17) 0.1865(2) 0.0175(5) Uani 1 1 d .
C18 C 0.6140(2) -0.07188(18) 0.1463(3) 0.0192(5) Uani 1 1 d D
H18 H 0.572(2) -0.070(2) 0.0588(18) 0.019(7) Uiso 1 1 d D
C19 C 0.5831(2) -0.1177(2) 0.2322(3) 0.0228(6) Uani 1 1 d D
H19 H 0.5169(17) -0.1441(18) 0.203(3) 0.017(7) Uiso 1 1 d D
C20 C 0.6490(2) -0.1208(2) 0.3614(3) 0.0269(6) Uani 1 1 d D
H20 H 0.630(2) -0.1552(17) 0.416(2) 0.014(7) Uiso 1 1 d D
C21 C 0.7445(2) -0.0738(2) 0.4045(3) 0.0277(6) Uani 1 1 d D
H21 H 0.788(2) -0.072(2) 0.4923(18) 0.023(8) Uiso 1 1 d D
C22 C 0.7746(2) -0.02700(19) 0.3187(3) 0.0215(6) Uani 1 1 d D
H22 H 0.8365(17) 0.0054(18) 0.349(3) 0.016(7) Uiso 1 1 d D
C23 C 0.9797(2) 0.13850(19) 0.3957(3) 0.0256(6) Uani 1 1 d .
O23 O 0.9795(2) 0.13275(16) 0.4966(2) 0.0389(6) Uani 1 1 d .
C24 C 1.1027(2) 0.2165(2) 0.3066(3) 0.0274(6) Uani 1 1 d .
O24 O 1.1783(2) 0.25953(18) 0.3517(3) 0.0470(7) Uani 1 1 d .
C25 C 0.9068(2) 0.25477(19) 0.2104(3) 0.0221(6) Uani 1 1 d .
O25 O 0.86352(18) 0.32255(15) 0.1980(2) 0.0323(5) Uani 1 1 d .

loop_
_atom_site_aniso_label
_atom_site_aniso_U_11
_atom_site_aniso_U_22
_atom_site_aniso_U_33
_atom_site_aniso_U_23
_atom_site_aniso_U_13
_atom_site_aniso_U_12
Cr 0.0149(2) 0.0186(3) 0.0169(3) -0.00263(15) 0.00582(18) -0.00184(15)
C1 0.0187(13) 0.0173(12) 0.0161(12) -0.0007(10) 0.0063(10) 0.0005(10)
C2 0.0129(12) 0.0211(13) 0.0202(13) -0.0028(10) 0.0036(10) 0.0030(10)
C3 0.0152(12) 0.0234(13) 0.0192(13) -0.0067(10) 0.0089(10) -0.0028(10)
C4 0.0180(13) 0.0175(12) 0.0187(13) -0.0034(10) 0.0089(10) -0.0031(10)
C4A 0.0164(12) 0.0168(12) 0.0162(12) -0.0042(9) 0.0073(10) -0.0007(10)
C5 0.0197(13) 0.0207(13) 0.0166(13) -0.0016(10) -0.0001(10) 0.0004(10)
C6 0.0181(13) 0.0234(14) 0.0229(14) -0.0087(11) -0.0017(11) 0.0057(11)
C7 0.0161(13) 0.0301(15) 0.0231(14) -0.0092(11) 0.0049(11) 0.0016(11)
C8 0.0162(13) 0.0257(14) 0.0188(13) -0.0050(10) 0.0055(11) -0.0016(10)
C8A 0.0102(11) 0.0208(13) 0.0152(12) -0.0045(10) 0.0009(9) -0.0006(9)
C9 0.0125(11) 0.0193(12) 0.0135(12) -0.0031(9) 0.0040(9) -0.0020(9)
C9A 0.0147(12) 0.0167(12) 0.0155(12) -0.0044(9) 0.0065(10) -0.0012(9)
C10 0.0159(12) 0.0188(13) 0.0164(13) 0.0002(10) 0.0061(10) -0.0022(9)
C10A 0.0146(12) 0.0198(13) 0.0159(12) -0.0053(10) 0.0027(10) -0.0008(10)
C11 0.0107(11) 0.0208(13) 0.0129(12) -0.0013(9) 0.0035(9) 0.0011(9)
C12 0.0121(11) 0.0176(12) 0.0186(13) -0.0014(10) 0.0047(10) 0.0016(9)
C13 0.0158(12) 0.0246(13) 0.0167(13) 0.0024(10) 0.0069(10) 0.0008(10)
C14 0.0194(13) 0.0295(15) 0.0151(13) -0.0061(11) 0.0063(10) -0.0025(11)
C15 0.0189(13) 0.0229(14) 0.0233(14) -0.0077(11) 0.0089(11) -0.0051(11)
C16 0.0167(12) 0.0210(13) 0.0173(13) -0.0002(10) 0.0074(10) -0.0001(10)
C17 0.0167(12) 0.0188(12) 0.0185(13) -0.0013(10) 0.0084(10) 0.0002(10)
C18 0.0158(12) 0.0247(14) 0.0158(13) -0.0032(10) 0.0049(10) -0.0018(10)
C19 0.0184(13) 0.0279(14) 0.0231(14) -0.0044(11) 0.0091(11) -0.0083(11)
C20 0.0296(15) 0.0352(16) 0.0194(14) 0.0012(12) 0.0135(12) -0.0075(13)
C21 0.0261(15) 0.0409(17) 0.0145(13) 0.0011(12) 0.0063(11) -0.0041(13)
C22 0.0156(13) 0.0281(14) 0.0199(13) -0.0025(11) 0.0059(11) -0.0062(11)
C23 0.0262(15) 0.0247(15) 0.0249(15) -0.0049(11) 0.0090(12) -0.0066(11)
O23 0.0552(16) 0.0412(13) 0.0243(12) -0.0075(10) 0.0201(11) -0.0105(11)
C24 0.0245(15) 0.0280(15) 0.0287(15) -0.0047(12) 0.0096(12) -0.0039(12)
O24 0.0324(13) 0.0502(15) 0.0537(16) -0.0178(12) 0.0122(12) -0.0214(12)
C25 0.0197(13) 0.0246(14) 0.0197(13) -0.0046(11) 0.0055(11) -0.0013(11)
O25 0.0317(12) 0.0267(11) 0.0348(12) -0.0091(9) 0.0093(10) 0.0043(9)

loop_
_atom_type_symbol
_atom_type_description
_atom_type_scat_dispersion_real
_atom_type_scat_dispersion_imag
_atom_type_scat_source
C C 0.0033 0.0016 'International Tables Vol C Tables 4.2.6.8 and 6.1.1.4'
H H 0.0000 0.0000 'International Tables Vol C Tables 4.2.6.8 and 6.1.1.4'
O O 0.0106 0.0060 'International Tables Vol C Tables 4.2.6.8 and 6.1.1.4'
Cr Cr 0.3209 0.6236 'International Tables Vol C Tables 4.2.6.8 and 6.1.1.4'

loop_
_geom_angle_atom_site_label_1
_geom_angle_atom_site_label_2
_geom_angle_atom_site_label_3
_geom_angle
C25 Cr C24 86.67(13)
C25 Cr C23 89.69(13)
C24 Cr C23 87.87(13)
C25 Cr C3 133.07(12)
C24 Cr C3 85.90(12)
C23 Cr C3 136.14(12)
C25 Cr C2 165.94(11)
C24 Cr C2 100.55(12)
C23 Cr C2 102.54(12)
C3 Cr C2 37.07(10)
C25 Cr C4 100.73(11)
C24 Cr C4 101.93(12)
C23 Cr C4 166.00(12)
C3 Cr C4 36.83(10)
C2 Cr C4 66.11(10)
C25 Cr C1 138.73(11)
C24 Cr C1 134.36(12)
C23 Cr C1 87.96(11)
C3 Cr C1 66.80(10)
C2 Cr C1 36.96(9)
C4 Cr C1 78.05(10)
C25 Cr C4A 89.02(11)
C24 Cr C4A 136.16(12)
C23 Cr C4A 135.75(11)
C3 Cr C4A 66.04(9)
C2 Cr C4A 77.39(9)
C4 Cr C4A 36.56(9)
C1 Cr C4A 65.30(9)
C25 Cr C9A 104.63(11)
C24 Cr C9A 164.89(12)
C23 Cr C9A 101.96(11)
C3 Cr C9A 79.06(9)
C2 Cr C9A 66.34(9)
C4 Cr C9A 66.52(9)
C1 Cr C9A 36.47(9)
C4A Cr C9A 36.62(9)
C9A C1 C2 120.6(2)
C9A C1 Cr 72.34(15)
C2 C1 Cr 70.86(15)
C9A C1 H1 118.5(19)
C2 C1 H1 121.0(19)
Cr C1 H1 130.5(18)
C3 C2 C1 120.1(2)
C3 C2 Cr 70.57(15)
C1 C2 Cr 72.19(15)
C3 C2 H2 123.8(18)
C1 C2 H2 116.0(18)
Cr C2 H2 127.8(18)
C4 C3 C2 120.1(2)
C4 C3 Cr 73.13(15)
C2 C3 Cr 72.36(15)
C4 C3 H3 119(2)
C2 C3 H3 120(2)
Cr C3 H3 128.5(19)
C3 C4 C4A 119.3(2)
C3 C4 Cr 70.04(15)
C4A C4 Cr 72.19(15)
C3 C4 H4 120(2)
C4A C4 H4 121(2)
Cr C4 H4 130(2)
C4 C4A C9A 121.5(2)
C4 C4A C10 123.7(2)
C9A C4A C10 114.1(2)
C4 C4A Cr 71.25(15)
C9A C4A Cr 71.81(14)
C10 C4A Cr 138.06(17)
C10A C5 C6 119.0(3)
C10A C5 H5 118.4(18)
C6 C5 H5 122.6(18)
C7 C6 C5 119.9(3)
C7 C6 H6 122.7(19)
C5 C6 H6 117.4(19)
C6 C7 C8 121.1(3)
C6 C7 H7 121(2)
C8 C7 H7 118(2)
C8A C8 C7 119.4(3)
C8A C8 H8 117.7(18)
C7 C8 H8 122.9(18)
C8 C8A C10A 119.4(2)
C8 C8A C9 125.8(2)
C10A C8A C9 114.9(2)
C17 C9 C8A 108.9(2)
C17 C9 C9A 118.0(2)
C8A C9 C9A 107.1(2)
C17 C9 C11 116.3(2)
C8A C9 C11 105.5(2)
C9A C9 C11 99.84(19)
C1 C9A C4A 118.3(2)
C1 C9A C9 128.0(2)
C4A C9A C9 112.8(2)
C1 C9A Cr 71.20(15)
C4A C9A Cr 71.57(14)
C9 C9A Cr 136.82(17)
C10A C10 C4A 108.4(2)
C10A C10 C12 105.8(2)
C4A C10 C12 102.5(2)
C10A C10 H10 113.5(19)
C4A C10 H10 111.9(19)
C12 C10 H10 114.0(19)
C5 C10A C8A 121.2(2)
C5 C10A C10 125.6(2)
C8A C10A C10 113.1(2)
C16 C11 C12 119.3(2)
C16 C11 C9 127.4(2)
C12 C11 C9 113.0(2)
C13 C12 C11 121.1(2)
C13 C12 C10 124.6(2)
C11 C12 C10 114.1(2)
C12 C13 C14 119.0(2)
C12 C13 H13 119.4(18)
C14 C13 H13 121.5(18)
C15 C14 C13 120.4(2)
C15 C14 H14 120(2)
C13 C14 H14 120(2)
C14 C15 C16 120.4(3)
C14 C15 H15 121.4(19)
C16 C15 H15 118.1(19)
C11 C16 C15 119.6(2)
C11 C16 H16 121.1(18)
C15 C16 H16 119.2(18)
C18 C17 C22 117.3(2)
C18 C17 C9 119.8(2)
C22 C17 C9 122.2(2)
C19 C18 C17 121.5(2)
C19 C18 H18 122.2(19)
C17 C18 H18 116.3(19)
C20 C19 C18 120.5(3)
C20 C19 H19 120(2)
C18 C19 H19 119.6(19)
C19 C20 C21 118.9(3)
C19 C20 H20 119.5(19)
C21 C20 H20 121.6(19)
C22 C21 C20 120.5(3)
C22 C21 H21 119(2)
C20 C21 H21 120(2)
C21 C22 C17 121.1(3)
C21 C22 H22 119.1(19)
C17 C22 H22 119.8(19)
O23 C23 Cr 179.5(3)
O24 C24 Cr 179.3(3)
O25 C25 Cr 177.8(3)

loop_
_geom_bond_atom_site_label_1
_geom_bond_atom_site_label_2
_geom_bond_distance
Cr C25 1.836(3)
Cr C24 1.840(3)
Cr C23 1.843(3)
Cr C3 2.191(3)
Cr C2 2.214(3)
Cr C4 2.231(3)
Cr C1 2.231(3)
Cr C4A 2.243(3)
Cr C9A 2.246(2)
C1 C9A 1.401(4)
C1 C2 1.409(4)
C1 H1 0.925(17)
C2 C3 1.400(4)
C2 H2 0.921(17)
C3 C4 1.397(4)
C3 H3 0.913(18)
C4 C4A 1.403(3)
C4 H4 0.913(18)
C4A C9A 1.410(4)
C4A C10 1.517(4)
C5 C10A 1.382(4)
C5 C6 1.387(4)
C5 H5 0.913(17)
C6 C7 1.380(4)
C6 H6 0.937(17)
C7 C8 1.385(4)
C7 H7 0.942(18)
C8 C8A 1.383(4)
C8 H8 0.915(17)
C8A C10A 1.391(4)
C8A C9 1.544(4)
C9 C17 1.516(3)
C9 C9A 1.553(3)
C9 C11 1.556(3)
C10 C10A 1.511(4)
C10 C12 1.526(3)
C10 H10 0.968(18)
C11 C16 1.382(4)
C11 C12 1.401(4)
C12 C13 1.382(4)
C13 C14 1.390(4)
C13 H13 0.927(17)
C14 C15 1.383(4)
C14 H14 0.923(18)
C15 C16 1.398(4)
C15 H15 0.930(18)
C16 H16 0.933(17)
C17 C18 1.390(4)
C17 C22 1.398(4)
C18 C19 1.383(4)
C18 H18 0.927(18)
C19 C20 1.381(4)
C19 H19 0.919(18)
C20 C21 1.387(4)
C20 H20 0.916(17)
C21 C22 1.383(4)
C21 H21 0.934(18)
C22 H22 0.914(18)
C23 O23 1.146(4)
C24 O24 1.149(4)
C25 O25 1.150(4)

loop_
_geom_torsion_atom_site_label_1
_geom_torsion_atom_site_label_2
_geom_torsion_atom_site_label_3
_geom_torsion_atom_site_label_4
_geom_torsion
C25 Cr C1 C9A 26.2(2)
C24 Cr C1 C9A -161.58(17)
C23 Cr C1 C9A 113.40(17)
C3 Cr C1 C9A -103.44(16)
C2 Cr C1 C9A -132.5(2)
C4 Cr C1 C9A -66.51(15)
C4A Cr C1 C9A -30.24(14)
C25 Cr C1 C2 158.68(18)
C24 Cr C1 C2 -29.1(2)
C23 Cr C1 C2 -114.12(18)
C3 Cr C1 C2 29.04(15)
C4 Cr C1 C2 65.97(16)
C4A Cr C1 C2 102.23(17)
C9A Cr C1 C2 132.5(2)
C9A C1 C2 C3 0.9(4)
Cr C1 C2 C3 -53.8(2)
C9A C1 C2 Cr 54.7(2)
C25 Cr C2 C3 51.6(5)
C24 Cr C2 C3 -68.46(18)
C23 Cr C2 C3 -158.61(16)
C4 Cr C2 C3 30.02(15)
C1 Cr C2 C3 132.3(2)
C4A Cr C2 C3 66.78(16)
C9A Cr C2 C3 103.66(16)
C25 Cr C2 C1 -80.7(5)
C24 Cr C2 C1 159.28(17)
C23 Cr C2 C1 69.13(18)
C3 Cr C2 C1 -132.3(2)
C4 Cr C2 C1 -102.24(17)
C4A Cr C2 C1 -65.48(16)
C9A Cr C2 C1 -28.60(15)
C1 C2 C3 C4 -3.0(4)
Cr C2 C3 C4 -57.6(2)
C1 C2 C3 Cr 54.6(2)
C25 Cr C3 C4 -34.6(2)
C24 Cr C3 C4 -116.19(18)
C23 Cr C3 C4 161.19(17)
C2 Cr C3 C4 130.3(2)
C1 Cr C3 C4 101.32(17)
C4A Cr C3 C4 29.21(15)
C9A Cr C3 C4 65.25(16)
C25 Cr C3 C2 -164.90(16)
C24 Cr C3 C2 113.54(17)
C23 Cr C3 C2 30.9(2)
C4 Cr C3 C2 -130.3(2)
C1 Cr C3 C2 -28.95(15)
C4A Cr C3 C2 -101.07(17)
C9A Cr C3 C2 -65.03(15)
C2 C3 C4 C4A 2.4(4)
Cr C3 C4 C4A -54.8(2)
C2 C3 C4 Cr 57.2(2)
C25 Cr C4 C3 155.01(17)
C24 Cr C4 C3 66.18(18)
C23 Cr C4 C3 -67.5(5)
C2 Cr C4 C3 -30.20(15)
C1 Cr C4 C3 -67.11(16)
C4A Cr C4 C3 -131.5(2)
C9A Cr C4 C3 -103.58(17)
C25 Cr C4 C4A -73.45(17)
C24 Cr C4 C4A -162.29(17)
C23 Cr C4 C4A 64.1(5)
C3 Cr C4 C4A 131.5(2)
C2 Cr C4 C4A 101.34(17)
C1 Cr C4 C4A 64.43(15)
C9A Cr C4 C4A 27.96(15)
C3 C4 C4A C9A 0.3(4)
Cr C4 C4A C9A -53.5(2)
C3 C4 C4A C10 -170.4(2)
Cr C4 C4A C10 135.9(2)
C3 C4 C4A Cr 53.8(2)
C25 Cr C4A C4 109.62(17)
C24 Cr C4A C4 25.5(2)
C23 Cr C4A C4 -161.84(19)
C3 Cr C4A C4 -29.41(15)
C2 Cr C4A C4 -66.72(16)
C1 Cr C4A C4 -103.74(17)
C9A Cr C4A C4 -133.9(2)
C25 Cr C4A C9A -116.52(16)
C24 Cr C4A C9A 159.32(18)
C23 Cr C4A C9A -28.0(2)
C3 Cr C4A C9A 104.46(16)
C2 Cr C4A C9A 67.14(15)
C4 Cr C4A C9A 133.9(2)
C1 Cr C4A C9A 30.12(14)
C25 Cr C4A C10 -10.4(3)
C24 Cr C4A C10 -94.5(3)
C23 Cr C4A C10 78.2(3)
C3 Cr C4A C10 -149.4(3)
C2 Cr C4A C10 173.3(3)
C4 Cr C4A C10 -120.0(3)
C1 Cr C4A C10 136.3(3)
C9A Cr C4A C10 106.2(3)
C10A C5 C6 C7 1.6(4)
C5 C6 C7 C8 -1.4(4)
C6 C7 C8 C8A 0.1(4)
C7 C8 C8A C10A 0.9(4)
C7 C8 C8A C9 -177.7(2)
C8 C8A C9 C17 -0.4(3)
C10A C8A C9 C17 -179.1(2)
C8 C8A C9 C9A -129.1(3)
C10A C8A C9 C9A 52.2(3)
C8 C8A C9 C11 125.2(3)
C10A C8A C9 C11 -53.5(3)
C2 C1 C9A C4A 1.7(4)
Cr C1 C9A C4A 55.7(2)
C2 C1 C9A C9 170.6(2)
Cr C1 C9A C9 -135.4(2)
C2 C1 C9A Cr -54.0(2)
C4 C4A C9A C1 -2.3(4)
C10 C4A C9A C1 169.1(2)
Cr C4A C9A C1 -55.6(2)
C4 C4A C9A C9 -172.9(2)
C10 C4A C9A C9 -1.4(3)
Cr C4A C9A C9 133.92(19)
C4 C4A C9A Cr 53.2(2)
C10 C4A C9A Cr -135.3(2)
C17 C9 C9A C1 16.6(4)
C8A C9 C9A C1 139.9(3)
C11 C9 C9A C1 -110.4(3)
C17 C9 C9A C4A -174.0(2)
C8A C9 C9A C4A -50.7(3)
C11 C9 C9A C4A 59.0(3)
C17 C9 C9A Cr -87.0(3)
C8A C9 C9A Cr 36.3(3)
C11 C9 C9A Cr 146.0(2)
C25 Cr C9A C1 -162.48(16)
C24 Cr C9A C1 60.1(5)
C23 Cr C9A C1 -69.64(17)
C3 Cr C9A C1 65.58(16)
C2 Cr C9A C1 28.95(15)
C4 Cr C9A C1 101.99(16)
C4A Cr C9A C1 129.9(2)
C25 Cr C9A C4A 67.61(17)
C24 Cr C9A C4A -69.8(5)
C23 Cr C9A C4A 160.45(16)
C3 Cr C9A C4A -64.33(15)
C2 Cr C9A C4A -100.95(16)
C4 Cr C9A C4A -27.92(14)
C1 Cr C9A C4A -129.9(2)
C25 Cr C9A C9 -36.4(3)
C24 Cr C9A C9 -173.9(4)
C23 Cr C9A C9 56.4(3)
C3 Cr C9A C9 -168.4(3)
C2 Cr C9A C9 155.0(3)
C4 Cr C9A C9 -132.0(3)
C1 Cr C9A C9 126.0(3)
C4A Cr C9A C9 -104.1(3)
C4 C4A C10 C10A -133.9(3)
C9A C4A C10 C10A 54.8(3)
Cr C4A C10 C10A -34.4(3)
C4 C4A C10 C12 114.5(3)
C9A C4A C10 C12 -56.8(3)
Cr C4A C10 C12 -146.0(2)
C6 C5 C10A C8A -0.6(4)
C6 C5 C10A C10 177.2(2)
C8 C8A C10A C5 -0.7(4)
C9 C8A C10A C5 178.1(2)
C8 C8A C10A C10 -178.8(2)
C9 C8A C10A C10 0.0(3)
C4A C10 C10A C5 128.1(3)
C12 C10 C10A C5 -122.5(3)
C4A C10 C10A C8A -53.9(3)
C12 C10 C10A C8A 55.5(3)
C17 C9 C11 C16 -14.0(4)
C8A C9 C11 C16 -134.9(3)
C9A C9 C11 C16 114.0(3)
C17 C9 C11 C12 171.7(2)
C8A C9 C11 C12 50.8(3)
C9A C9 C11 C12 -60.3(2)
C16 C11 C12 C13 4.4(4)
C9 C11 C12 C13 179.2(2)
C16 C11 C12 C10 -171.3(2)
C9 C11 C12 C10 3.5(3)
C10A C10 C12 C13 126.6(3)
C4A C10 C12 C13 -119.9(3)
C10A C10 C12 C11 -57.8(3)
C4A C10 C12 C11 55.7(3)
C11 C12 C13 C14 -1.4(4)
C10 C12 C13 C14 173.8(2)
C12 C13 C14 C15 -1.9(4)
C13 C14 C15 C16 2.3(4)
C12 C11 C16 C15 -3.9(4)
C9 C11 C16 C15 -177.9(2)
C14 C15 C16 C11 0.6(4)
C8A C9 C17 C18 79.6(3)
C9A C9 C17 C18 -158.0(2)
C11 C9 C17 C18 -39.4(3)
C8A C9 C17 C22 -89.8(3)
C9A C9 C17 C22 32.5(4)
C11 C9 C17 C22 151.1(2)
C22 C17 C18 C19 -4.3(4)
C9 C17 C18 C19 -174.3(3)
C17 C18 C19 C20 0.3(4)
C18 C19 C20 C21 2.9(5)
C19 C20 C21 C22 -2.0(5)
C20 C21 C22 C17 -2.1(5)
C18 C17 C22 C21 5.1(4)
C9 C17 C22 C21 174.9(3)
